data_4335432
loop_
_publ_author_name
'Sang Ho Lim'
'Seth M. Cohen'

_publ_section_title
;
 Self-Assembled Supramolecular Clusters Based on Phosphines and Coinage
 Metals: Tetrahedra, Helicates, and Mesocates
;
_journal_name_full 'Inorganic Chemistry'
_journal_page_first 7862
_journal_page_last 7872
_journal_paper_doi 10.1021/ic302840x
_journal_volume 52
_journal_year 2013
_chemical_formula_moiety '2(C99 H69 Cu2 I2 N3 P6), 3(C H2 Cl2)'
_chemical_formula_sum 'C201 H144 Cl6 Cu4 I4 N6 P12'
_chemical_formula_weight 3989.32
_chemical_name_common '[Cu2(2,6-dppeb)3]I2'
_chemical_name_systematic
; 
 ? 
;
_space_group_IT_number 190
_symmetry_cell_setting hexagonal
_symmetry_space_group_name_Hall 'P -6c -2c'
_symmetry_space_group_name_H-M 'P -6 2 c'
_atom_sites_solution_hydrogens geom
_atom_sites_solution_primary direct
_atom_sites_solution_secondary difmap
_audit_creation_method SHELXL-97
_cell_angle_alpha 90.00
_cell_angle_beta 90.00
_cell_angle_gamma 120.00
_cell_formula_units_Z 1
_cell_length_a 13.1976(3)
_cell_length_b 13.1976(3)
_cell_length_c 38.5008(8)
_cell_measurement_reflns_used 9936
_cell_measurement_temperature 100(2)
_cell_measurement_theta_max 66.18
_cell_measurement_theta_min 3.86
_cell_volume 5807.5(2)
_computing_cell_refinement 'Bruker SMART'
_computing_data_collection 'Bruker SMART'
_computing_data_reduction 'Bruker SAINT'
_computing_molecular_graphics 'Bruker SHELXTL'
_computing_publication_material 'Bruker SHELXTL'
_computing_structure_refinement 'SHELXL-97 (Sheldrick, 2008)'
_computing_structure_solution 'SHELXS-97 (Sheldrick, 2008)'
_diffrn_ambient_temperature 100(2)
_diffrn_measured_fraction_theta_full 0.995
_diffrn_measured_fraction_theta_max 0.995
_diffrn_measurement_device_type 'CCD area detector'
_diffrn_measurement_method 'phi and omega scans'
_diffrn_radiation_monochromator graphite
_diffrn_radiation_source 'fine-focus sealed tube'
_diffrn_radiation_type CuK\a
_diffrn_radiation_wavelength 1.54178
_diffrn_reflns_av_R_equivalents 0.0000
_diffrn_reflns_av_sigmaI/netI 0.0338
_diffrn_reflns_limit_h_max 15
_diffrn_reflns_limit_h_min -15
_diffrn_reflns_limit_k_max 15
_diffrn_reflns_limit_k_min -15
_diffrn_reflns_limit_l_max 45
_diffrn_reflns_limit_l_min -45
_diffrn_reflns_number 3433
_diffrn_reflns_theta_full 66.44
_diffrn_reflns_theta_max 66.44
_diffrn_reflns_theta_min 2.30
_exptl_absorpt_coefficient_mu 6.335
_exptl_absorpt_correction_T_max 0.531
_exptl_absorpt_correction_T_min 0.324
_exptl_absorpt_correction_type multi-scan
_exptl_absorpt_process_details SADABS
_exptl_crystal_colour yellow
_exptl_crystal_density_diffrn 1.141
_exptl_crystal_description plate
_exptl_crystal_F_000 2002
_exptl_crystal_size_max 0.20
_exptl_crystal_size_mid 0.19
_exptl_crystal_size_min 0.10
_platon_squeeze_details
;
;
_refine_diff_density_max 1.819
_refine_diff_density_min -0.537
_refine_diff_density_rms 0.156
_refine_ls_abs_structure_details 'Flack H D (1983), Acta Cryst. A39, 876-881'
_refine_ls_abs_structure_Flack 0.026(15)
_refine_ls_extinction_method SHELXTL
_refine_ls_goodness_of_fit_ref 1.040
_refine_ls_hydrogen_treatment constr
_refine_ls_matrix_type full
_refine_ls_number_parameters 124
_refine_ls_number_reflns 3433
_refine_ls_number_restraints 1
_refine_ls_restrained_S_all 1.041
_refine_ls_R_factor_all 0.0857
_refine_ls_R_factor_gt 0.0837
_refine_ls_shift/su_max 0.001
_refine_ls_shift/su_mean 0.000
_refine_ls_structure_factor_coef Fsqd
_refine_ls_weighting_details 'calc w=1/[\s^2^(Fo^2^)+(0.1592P)^2^+16.9704P] where P=(Fo^2^+2Fc^2^)/3'
_refine_ls_weighting_scheme calc
_refine_ls_wR_factor_gt 0.2424
_refine_ls_wR_factor_ref 0.2456
_reflns_number_gt 3271
_reflns_number_total 3433
_reflns_threshold_expression >2sigma(I)
_cod_data_source_file ic302840x_si_002_07.cif
_cod_data_source_block '[Cu2[2,6-dppeb]3]I2'
_cod_original_sg_symbol_H-M 'P -6 2 c '
_cod_database_code 4335432

loop_
_symmetry_equiv_pos_as_xyz
'x, y, z'
'-y, x-y, z'
'-x+y, -x, z'
'x, y, -z+1/2'
'-y, x-y, -z+1/2'
'-x+y, -x, -z+1/2'
'y, x, -z'
'x-y, -y, -z'
'-x, -x+y, -z'
'y, x, z+1/2'
'x-y, -y, z+1/2'
'-x, -x+y, z+1/2'

loop_
_atom_site_label
_atom_site_type_symbol
_atom_site_fract_x
_atom_site_fract_y
_atom_site_fract_z
_atom_site_U_iso_or_equiv
_atom_site_adp_type
_atom_site_occupancy
_atom_site_symmetry_multiplicity
_atom_site_calc_flag
_atom_site_refinement_flags
_atom_site_disorder_group
I1 I 0.3333 0.6667 0.525762(18) 0.0646(4) Uani 1 3 d S .
Cu1 Cu 0.3333 0.6667 0.59260(4) 0.0384(4) Uani 1 3 d S .
P1 P 0.31075(16) 0.49625(16) 0.61451(4) 0.0382(4) Uani 1 1 d . .
N1 N 0.3994(8) 0.5464(8) 0.7500 0.049(2) Uani 1 2 d S .
C15 C 0.4617(6) 0.5790(6) 0.71865(15) 0.0408(16) Uani 1 1 d . .
C14 C 0.4043(7) 0.5441(7) 0.68552(17) 0.0484(19) Uani 1 1 d . .
C13 C 0.3635(7) 0.5156(7) 0.65745(18) 0.0464(17) Uani 1 1 d . .
C17 C 0.6418(10) 0.6811(12) 0.7500 0.051(3) Uani 1 2 d S .
H17 H 0.7245 0.7303 0.7500 0.061 Uiso 1 2 calc SR .
C7 C 0.3878(11) 0.4285(11) 0.5954(3) 0.0745(12) Uani 1 1 d . .
C16 C 0.5825(9) 0.6459(9) 0.7199(2) 0.057(2) Uani 1 1 d . .
H16 H 0.6251 0.6676 0.6987 0.068 Uiso 1 1 calc R .
C11 C 0.5051(11) 0.3356(9) 0.5990(3) 0.0745(12) Uani 1 1 d . .
H11 H 0.5438 0.3050 0.6125 0.089 Uiso 1 1 calc R .
C12 C 0.4487(11) 0.3891(11) 0.6147(3) 0.0745(12) Uani 1 1 d . .
H12 H 0.4525 0.3985 0.6392 0.089 Uiso 1 1 calc R .
C10 C 0.5029(11) 0.3282(10) 0.5618(3) 0.0745(12) Uani 1 1 d . .
H10 H 0.5410 0.2923 0.5506 0.089 Uiso 1 1 calc R .
C8 C 0.3963(11) 0.4248(11) 0.5601(2) 0.0745(12) Uani 1 1 d . .
H8 H 0.3646 0.4610 0.5459 0.089 Uiso 1 1 calc R .
C9 C 0.4521(11) 0.3677(10) 0.5441(3) 0.0745(12) Uani 1 1 d . .
H9 H 0.4501 0.3599 0.5196 0.089 Uiso 1 1 calc R .
Cl1 Cl 0.7580(8) 1.0970(16) 0.7871(2) 0.203(8) Uani 0.50 1 d PD 1
C18 C 0.816(4) 1.085(6) 0.7500 0.203(8) Uani 0.50 2 d SPD 1
H18A H 0.8114 1.0081 0.7500 0.243 Uiso 0.50 2 calc SPR 1
H18B H 0.8995 1.1457 0.7500 0.243 Uiso 0.50 2 calc SPR 1
C3 C 0.1614(11) 0.3712(11) 0.6183(4) 0.0990(18) Uani 1 1 d . .
C1 C 0.1327(12) 0.2838(9) 0.6429(4) 0.0990(18) Uani 1 1 d . .
H1 H 0.1910 0.2880 0.6582 0.119 Uiso 1 1 calc R .
C5 C 0.0833(11) 0.3666(11) 0.5955(5) 0.0990(18) Uani 1 1 d . .
H5 H 0.1048 0.4343 0.5818 0.119 Uiso 1 1 calc R .
C2 C 0.0214(11) 0.1924(11) 0.6450(5) 0.0990(18) Uani 1 1 d . .
H2 H -0.0002 0.1363 0.6630 0.119 Uiso 1 1 calc R .
C4 C -0.0292(12) 0.2690(10) 0.5902(5) 0.0990(18) Uani 1 1 d . .
H4 H -0.0784 0.2585 0.5709 0.119 Uiso 1 1 calc R .
C6 C -0.0601(11) 0.1819(10) 0.6204(4) 0.0990(18) Uani 1 1 d . .
H6 H -0.1381 0.1186 0.6223 0.119 Uiso 1 1 calc R .

loop_
_atom_site_aniso_label
_atom_site_aniso_U_11
_atom_site_aniso_U_22
_atom_site_aniso_U_33
_atom_site_aniso_U_23
_atom_site_aniso_U_13
_atom_site_aniso_U_12
I1 0.0905(5) 0.0905(5) 0.0127(4) 0.000 0.000 0.0452(3)
Cu1 0.0515(6) 0.0515(6) 0.0123(7) 0.000 0.000 0.0258(3)
P1 0.0506(9) 0.0504(9) 0.0153(7) -0.0016(7) 0.0019(6) 0.0265(8)
N1 0.066(6) 0.057(6) 0.026(4) 0.000 0.000 0.032(5)
C15 0.052(4) 0.047(4) 0.020(3) -0.003(3) -0.007(3) 0.022(4)
C14 0.072(5) 0.064(5) 0.023(4) 0.005(3) 0.010(3) 0.045(5)
C13 0.064(4) 0.048(4) 0.022(4) 0.008(3) 0.012(3) 0.025(4)
C17 0.044(5) 0.086(8) 0.018(6) 0.000 0.000 0.029(5)
C7 0.098(3) 0.101(3) 0.045(2) 0.007(2) 0.020(2) 0.065(3)
C16 0.073(6) 0.080(6) 0.023(4) -0.002(3) 0.000(3) 0.042(5)
C11 0.098(3) 0.101(3) 0.045(2) 0.007(2) 0.020(2) 0.065(3)
C12 0.098(3) 0.101(3) 0.045(2) 0.007(2) 0.020(2) 0.065(3)
C10 0.098(3) 0.101(3) 0.045(2) 0.007(2) 0.020(2) 0.065(3)
C8 0.098(3) 0.101(3) 0.045(2) 0.007(2) 0.020(2) 0.065(3)
C9 0.098(3) 0.101(3) 0.045(2) 0.007(2) 0.020(2) 0.065(3)
Cl1 0.100(5) 0.313(17) 0.050(4) 0.020(6) 0.013(4) -0.005(8)
C18 0.100(5) 0.313(17) 0.050(4) 0.020(6) 0.013(4) -0.005(8)
C3 0.071(3) 0.065(3) 0.151(6) 0.020(3) 0.013(3) 0.026(2)
C1 0.071(3) 0.065(3) 0.151(6) 0.020(3) 0.013(3) 0.026(2)
C5 0.071(3) 0.065(3) 0.151(6) 0.020(3) 0.013(3) 0.026(2)
C2 0.071(3) 0.065(3) 0.151(6) 0.020(3) 0.013(3) 0.026(2)
C4 0.071(3) 0.065(3) 0.151(6) 0.020(3) 0.013(3) 0.026(2)
C6 0.071(3) 0.065(3) 0.151(6) 0.020(3) 0.013(3) 0.026(2)

loop_
_atom_type_symbol
_atom_type_description
_atom_type_scat_dispersion_real
_atom_type_scat_dispersion_imag
_atom_type_scat_source
C C 0.0181 0.0091 'International Tables Vol C Tables 4.2.6.8 and 6.1.1.4'
H H 0.0000 0.0000 'International Tables Vol C Tables 4.2.6.8 and 6.1.1.4'
N N 0.0311 0.0180 'International Tables Vol C Tables 4.2.6.8 and 6.1.1.4'
P P 0.2955 0.4335 'International Tables Vol C Tables 4.2.6.8 and 6.1.1.4'
Cu Cu -1.9646 0.5888 'International Tables Vol C Tables 4.2.6.8 and 6.1.1.4'
I I -0.3257 6.8362 'International Tables Vol C Tables 4.2.6.8 and 6.1.1.4'
Cl Cl 0.3639 0.7018 'International Tables Vol C Tables 4.2.6.8 and 6.1.1.4'

loop_
_geom_angle_atom_site_label_1
_geom_angle_atom_site_label_2
_geom_angle_atom_site_label_3
_geom_angle
_geom_angle_site_symmetry_1
_geom_angle_site_symmetry_3
P1 Cu1 P1 107.11(6) 3_565 2_665
P1 Cu1 P1 107.11(6) 3_565 .
P1 Cu1 P1 107.11(6) 2_665 .
P1 Cu1 I1 111.74(5) 3_565 .
P1 Cu1 I1 111.74(5) 2_665 .
P1 Cu1 I1 111.74(5) . .
C13 P1 C7 100.0(5) . .
C13 P1 C3 103.0(6) . .
C7 P1 C3 101.7(6) . .
C13 P1 Cu1 110.9(3) . .
C7 P1 Cu1 120.5(4) . .
C3 P1 Cu1 117.9(4) . .
C15 N1 C15 118.9(9) 4_556 .
C16 C15 N1 118.5(7) . .
C16 C15 C14 119.3(7) . .
N1 C15 C14 122.2(7) . .
C13 C14 C15 175.7(8) . .
C14 C13 P1 171.2(8) . .
C16 C17 C16 119.1(13) . 4_556
C16 C17 H17 120.5 . .
C16 C17 H17 120.5 4_556 .
C8 C7 C12 116.8(9) . .
C8 C7 P1 119.8(9) . .
C12 C7 P1 123.1(7) . .
C17 C16 C15 122.4(9) . .
C17 C16 H16 118.8 . .
C15 C16 H16 118.8 . .
C12 C11 C10 118.1(11) . .
C12 C11 H11 121.0 . .
C10 C11 H11 121.0 . .
C7 C12 C11 121.2(10) . .
C7 C12 H12 119.4 . .
C11 C12 H12 119.4 . .
C9 C10 C11 121.1(10) . .
C9 C10 H10 119.5 . .
C11 C10 H10 119.5 . .
C7 C8 C9 121.3(10) . .
C7 C8 H8 119.3 . .
C9 C8 H8 119.3 . .
C10 C9 C8 121.0(10) . .
C10 C9 H9 119.5 . .
C8 C9 H9 119.5 . .
Cl1 C18 Cl1 119(2) . 4_556
Cl1 C18 H18A 107.6 . .
Cl1 C18 H18A 107.6 4_556 .
Cl1 C18 H18B 107.6 . .
Cl1 C18 H18B 107.6 4_556 .
H18A C18 H18B 107.1 . .
C5 C3 C1 121.8(12) . .
C5 C3 P1 116.6(10) . .
C1 C3 P1 121.6(11) . .
C2 C1 C3 120.2(15) . .
C2 C1 H1 119.9 . .
C3 C1 H1 119.9 . .
C3 C5 C4 125.0(14) . .
C3 C5 H5 117.5 . .
C4 C5 H5 117.5 . .
C1 C2 C6 119.2(14) . .
C1 C2 H2 120.4 . .
C6 C2 H2 120.4 . .
C5 C4 C6 109.7(15) . .
C5 C4 H4 125.1 . .
C6 C4 H4 125.1 . .
C2 C6 C4 122.5(12) . .
C2 C6 H6 118.7 . .
C4 C6 H6 118.7 . .

loop_
_geom_bond_atom_site_label_1
_geom_bond_atom_site_label_2
_geom_bond_distance
_geom_bond_site_symmetry_2
I1 Cu1 2.5731(15) .
Cu1 P1 2.278(2) 3_565
Cu1 P1 2.278(2) 2_665
Cu1 P1 2.278(2) .
P1 C13 1.762(8) .
P1 C7 1.812(10) .
P1 C3 1.838(12) .
N1 C15 1.401(8) 4_556
N1 C15 1.401(8) .
C15 C16 1.385(13) .
C15 C14 1.437(9) .
C14 C13 1.182(11) .
C17 C16 1.345(11) .
C17 C16 1.345(11) 4_556
C17 H17 0.9500 .
C7 C8 1.366(13) .
C7 C12 1.373(15) .
C16 H16 0.9500 .
C11 C12 1.394(14) .
C11 C10 1.434(15) .
C11 H11 0.9500 .
C12 H12 0.9500 .
C10 C9 1.239(16) .
C10 H10 0.9500 .
C8 C9 1.430(14) .
C8 H8 0.9500 .
C9 H9 0.9500 .
Cl1 C18 1.663(19) .
C18 Cl1 1.663(19) 4_556
C18 H18A 0.9900 .
C18 H18B 0.9900 .
C3 C5 1.33(2) .
C3 C1 1.390(18) .
C1 C2 1.359(17) .
C1 H1 0.9500 .
C5 C4 1.412(18) .
C5 H5 0.9500 .
C2 C6 1.39(2) .
C2 H2 0.9500 .
C4 C6 1.540(19) .
C4 H4 0.9500 .
C6 H6 0.9500 .

loop_
_platon_squeeze_void_nr
_platon_squeeze_void_average_x
_platon_squeeze_void_average_y
_platon_squeeze_void_average_z
_platon_squeeze_void_volume
_platon_squeeze_void_count_electrons
_platon_squeeze_void_content
1 0.000 0.000 0.000 455 169 ' '
